data_1571738
loop_
_publ_author_name
'Karmakar, Pratik'
'Finnegan, Tyler J.'
'Rostam, Darian C.'
'Taneja, Sagarika'
'U\,car, Sefa'
'Hansen, Alexandar L.'
'Moore, Curtis E.'
'Hadad, Christopher M.'
'Pratumyot, Kornkanya'
'Parquette, Jon R.'
'Badji\'c, Jovica D.'

_publ_section_title
;
 Molecular bowls for inclusion complexation of toxic anticancer drug
 methotrexate
;
_journal_issue 26
_journal_name_full 'Chemical Science'
_journal_page_first 10155
_journal_page_last 10163
_journal_paper_doi 10.1039/D3SC05627A
_journal_volume 15
_journal_year 2024
_chemical_formula_moiety 'C92 H64 N6, 6(C2 F3 O2), 3[C2H3N]'
_chemical_formula_sum 'C110 H73 F17 N9 O12'
_chemical_formula_weight 2035.77
_space_group_crystal_system trigonal
_space_group_IT_number 159
_space_group_name_Hall 'P 3 -2c'
_space_group_name_H-M_alt 'P 3 1 c'
_atom_sites_solution_hydrogens geom
_atom_sites_solution_primary dual
_audit_creation_date 2023-08-15
_audit_creation_method
;
Olex2 1.5-alpha
(compiled 2023.03.06 svn.rbb2c1857 for OlexSys, GUI svn.r6813)
;
_audit_update_record
;
2023-08-15 deposited with the CCDC.	2024-05-16 downloaded from the CCDC.
;
_cell_angle_alpha 90
_cell_angle_beta 90
_cell_angle_gamma 120
_cell_formula_units_Z 2
_cell_length_a 25.2070(12)
_cell_length_b 25.2070(12)
_cell_length_c 14.9840(10)
_cell_measurement_reflns_used 9043
_cell_measurement_temperature 100.0
_cell_measurement_theta_max 20.826
_cell_measurement_theta_min 2.308
_cell_volume 8245.2(8)
_computing_cell_refinement 'SAINT v8.40B (Bruker, 2021)'
_computing_data_collection 'APEX3 v2022.10-0 (Bruker, 2022)'
_computing_data_reduction 'SAINT v8.40B (Bruker, 2021)'
_computing_molecular_graphics 'Olex2 1.5-alpha (Dolomanov et al., 2009)'
_computing_publication_material 'Olex2 1.5-alpha (Dolomanov et al., 2009)'
_computing_structure_refinement 'XL  (Sheldrick, 2008)'
_computing_structure_solution 'ShelXT (Sheldrick, 2015)'
_diffrn_ambient_temperature 100.0
_diffrn_detector 'Bruker Photon III area detector'
_diffrn_detector_area_resol_mean 10.5
_diffrn_detector_type 'CMOS area detector'
_diffrn_measured_fraction_theta_full 0.996
_diffrn_measured_fraction_theta_max 0.996
_diffrn_measurement_device 'Kappa Four-Circle Diffractometer'
_diffrn_measurement_device_type 'Bruker Kappa Photon III  MoTXS'
_diffrn_measurement_method '\w and \f scans'
_diffrn_radiation_monochromator 'Double Bounce Multilayer Mirrors'
_diffrn_radiation_probe x-ray
_diffrn_radiation_type MoK\a
_diffrn_radiation_wavelength 0.71073
_diffrn_radiation_xray_symbol K-L~3~
_diffrn_reflns_av_R_equivalents 0.1244
_diffrn_reflns_av_unetI/netI 0.0702
_diffrn_reflns_Laue_measured_fraction_full 0.996
_diffrn_reflns_Laue_measured_fraction_max 0.996
_diffrn_reflns_limit_h_max 25
_diffrn_reflns_limit_h_min -25
_diffrn_reflns_limit_k_max 25
_diffrn_reflns_limit_k_min -25
_diffrn_reflns_limit_l_max 15
_diffrn_reflns_limit_l_min -14
_diffrn_reflns_number 41774
_diffrn_reflns_point_group_measured_fraction_full 0.991
_diffrn_reflns_point_group_measured_fraction_max 0.991
_diffrn_reflns_theta_full 20.868
_diffrn_reflns_theta_max 20.868
_diffrn_reflns_theta_min 1.866
_diffrn_source 'Micro Focus Rotating Anode'
_diffrn_source_current 50.0
_diffrn_source_power 2.5
_diffrn_source_type 'Bruker TXS'
_diffrn_source_voltage 50.0
_diffrn_standards_number 0
_exptl_absorpt_coefficient_mu 0.067
_exptl_absorpt_correction_T_max 0.0847
_exptl_absorpt_correction_T_min 0.0626
_exptl_absorpt_correction_type multi-scan
_exptl_absorpt_process_details
;
SADABS-2016/2 (Bruker,2016/2) was used for absorption correction.
wR2(int) was 0.1333 before and 0.0750 after correction.
The Ratio of minimum to maximum transmission is 0.7391.
The \l/2 correction factor is Not present.
;
_exptl_crystal_colour yellow
_exptl_crystal_colour_primary yellow
_exptl_crystal_density_diffrn 0.820
_exptl_crystal_description block
_exptl_crystal_F_000 2090
_exptl_crystal_size_max 0.452
_exptl_crystal_size_mid 0.232
_exptl_crystal_size_min 0.228
_refine_diff_density_max 0.603
_refine_diff_density_min -0.389
_refine_diff_density_rms 0.093
_refine_ls_abs_structure_details
;
 Flack x determined using 878 quotients [(I+)-(I-)]/[(I+)+(I-)]
 (Parsons, Flack and Wagner, Acta Cryst. B69 (2013) 249-259).
;
_refine_ls_abs_structure_Flack 0.9(6)
_refine_ls_extinction_method none
_refine_ls_goodness_of_fit_ref 1.396
_refine_ls_hydrogen_treatment constr
_refine_ls_matrix_type full
_refine_ls_number_parameters 334
_refine_ls_number_reflns 5758
_refine_ls_number_restraints 760
_refine_ls_restrained_S_all 1.380
_refine_ls_R_factor_all 0.2652
_refine_ls_R_factor_gt 0.1611
_refine_ls_shift/su_max 0.001
_refine_ls_shift/su_mean 0.000
_refine_ls_structure_factor_coef Fsqd
_refine_ls_weighting_details 'w=1/[\s^2^(Fo^2^)+(0.2000P)^2^] where P=(Fo^2^+2Fc^2^)/3'
_refine_ls_weighting_scheme calc
_refine_ls_wR_factor_gt 0.3690
_refine_ls_wR_factor_ref 0.4500
_reflns_Friedel_coverage 0.983
_reflns_Friedel_fraction_full 0.987
_reflns_Friedel_fraction_max 0.987
_reflns_number_gt 2539
_reflns_number_total 5758
_reflns_threshold_expression 'I > 2\s(I)'
_cod_data_source_file d3sc05627a2.cif
_cod_data_source_block Badjic_PK20230327
_cod_depositor_comments
;
The following automatic conversions were performed:

data item '_diffrn_radiation_probe' value 'X-ray' was changed to
'x-ray' in accordance with the
/home/data/users/saulius/crontab/automatic-downloads/rss-feeds/RSC/lib/dictionaries/cif_core.dic
dictionary named 'cif_core.dic' version 2.4.2 last updated on
2011-04-26.

Automatic conversion script
Id: cif_fix_values 8170 2020-07-09 18:12:32Z antanas 

 Adding full bibliography for 1571738.cif.
;
_cod_original_cell_volume 8245.2(10)
_cod_database_code 1571738
_shelx_shelxl_version_number 2019/1
_shelx_space_group_comment
;
The symmetry employed for this shelxl refinement is uniquely defined
by the following loop, which should always be used as a source of
symmetry information in preference to the above space-group names.
They are only intended as comments.
;
_olex2_refinement_description
;
1. Twinned data refinement
 Scales: 0.539(18)
 0.461(18)
2. Fixed Uiso
 At 1.2 times of:
  All C(H) groups, All C(H,H) groups
 At 1.5 times of:
  All C(H,H,H) groups
3. Restrained distances
 C6-C5 = C10-C5 = C10-C9 = C8-C9 = C8-C7 = C6-C7 = C13-C15 = C16-C15 = C17-C16
 = N1-C14 = N1-C17 = C13-C14 = C20-C21 = C20-C22 = C23-C22 = C24-C23 = N2-C24 =
 N2-C21 = C28-C27 = C31-C30 = C31-C26 = C26-C27 = C29-C28 = C29-C30
 1.39 with sigma of 0.005
 C29-C32 = N2-C32 = C26-C25 = N1-C25
 1.45 with sigma of 0.02
 C11-C12 = C19-C18
 1.1 with sigma of 0.02
 C14-C25
 2.5 with sigma of 0.02
 C17-C25
 2.5 with sigma of 0.02
 C21-C32
 2.5 with sigma of 0.02
 C24-C32
 2.5 with sigma of 0.02
 C30-C32
 2.5 with sigma of 0.02
 C32-C28
 2.5 with sigma of 0.02
 C27-C25
 2.5 with sigma of 0.02
 C31-C25
 2.5 with sigma of 0.02
 F7A-C6A = F8A-C6A
 1.34 with sigma of 0.02
 F9A-C6A
 1.33 with sigma of 0.02
 O5A-C5A
 1.25 with sigma of 0.02
 O6A-C5A
 1.24 with sigma of 0.02
 C5A-C6A
 1.55 with sigma of 0.02
 F1A-C2A = F3A-C2A
 1.34 with sigma of 0.02
 F2A-C2A
 1.33 with sigma of 0.02
 O1A-C1A
 1.25 with sigma of 0.02
 O2A-C1A
 1.24 with sigma of 0.02
 C1A-C2A
 1.55 with sigma of 0.02
 F5A-C4A = F4A-C4A
 1.34 with sigma of 0.02
 F6A-C4A
 1.33 with sigma of 0.02
 O3A-C3A
 1.25 with sigma of 0.02
 O4A-C3A
 1.24 with sigma of 0.02
 C3A-C4A
 1.55 with sigma of 0.02
 F12A-C8A = F10A-C8A
 1.34 with sigma of 0.02
 F11A-C8A
 1.33 with sigma of 0.02
 O8A-C7A
 1.25 with sigma of 0.02
 O7A-C7A
 1.24 with sigma of 0.02
 C7A-C8A
 1.55 with sigma of 0.02
 F7A-F9A = F9A-F8A
 2.16 with sigma of 0.04
 F7A-F8A
 2.15 with sigma of 0.04
 F7A-C5A
 2.37 with sigma of 0.04
 F9A-C5A
 2.42 with sigma of 0.04
 F8A-C5A
 2.39 with sigma of 0.04
 O5A-O6A
 2.25 with sigma of 0.04
 O5A-C6A
 2.38 with sigma of 0.04
 O6A-C6A
 2.35 with sigma of 0.04
 F1A-F2A = F2A-F3A
 2.16 with sigma of 0.04
 F1A-F3A
 2.15 with sigma of 0.04
 F1A-C1A
 2.37 with sigma of 0.04
 F2A-C1A
 2.42 with sigma of 0.04
 F3A-C1A
 2.39 with sigma of 0.04
 O1A-O2A
 2.25 with sigma of 0.04
 O1A-C2A
 2.38 with sigma of 0.04
 O2A-C2A
 2.35 with sigma of 0.04
 F5A-F6A = F6A-F4A
 2.16 with sigma of 0.04
 F5A-F4A
 2.15 with sigma of 0.04
 F5A-C3A
 2.37 with sigma of 0.04
 F6A-C3A
 2.42 with sigma of 0.04
 F4A-C3A
 2.39 with sigma of 0.04
 O3A-O4A
 2.25 with sigma of 0.04
 O3A-C4A
 2.38 with sigma of 0.04
 O4A-C4A
 2.35 with sigma of 0.04
 F12A-F11A = F11A-F10A
 2.16 with sigma of 0.04
 F12A-F10A
 2.15 with sigma of 0.04
 F12A-C7A
 2.37 with sigma of 0.04
 F11A-C7A
 2.42 with sigma of 0.04
 F10A-C7A
 2.39 with sigma of 0.04
 O8A-O7A
 2.25 with sigma of 0.04
 O8A-C8A
 2.38 with sigma of 0.04
 O7A-C8A
 2.35 with sigma of 0.04
 C6A-F7A \\sim C6A-F9A \\sim C6A-F8A
 with sigma of 0.02
 C5A-F7A \\sim C5A-F9A \\sim C5A-F8A
 with sigma of 0.04
 F7A-F9A \\sim F9A-F8A \\sim F8A-F7A
 with sigma of 0.04
 C5A-O6A \\sim C5A-O5A
 with sigma of 0.02
 C2A-F1A \\sim C2A-F2A \\sim C2A-F3A
 with sigma of 0.02
 C1A-F1A \\sim C1A-F2A \\sim C1A-F3A
 with sigma of 0.04
 F1A-F2A \\sim F2A-F3A \\sim F3A-F1A
 with sigma of 0.04
 C1A-O2A \\sim C1A-O1A
 with sigma of 0.02
 C4A-F5A \\sim C4A-F6A \\sim C4A-F4A
 with sigma of 0.02
 C3A-F5A \\sim C3A-F6A \\sim C3A-F4A
 with sigma of 0.04
 F5A-F6A \\sim F6A-F4A \\sim F4A-F5A
 with sigma of 0.04
 C3A-O4A \\sim C3A-O3A
 with sigma of 0.02
 C8A-F12A \\sim C8A-F11A \\sim C8A-F10A
 with sigma of 0.02
 C7A-F12A \\sim C7A-F11A \\sim C7A-F10A
 with sigma of 0.04
 F12A-F11A \\sim F11A-F10A \\sim F10A-F12A
 with sigma of 0.04
 C7A-O7A \\sim C7A-O8A
 with sigma of 0.02
4. Restrained planarity
 C11, C12, C13, C14, N1, C17, C16, C15, C25
 with sigma of 0.005
 C32, C25, C26, C27, C28, C29, C30, C31
 with sigma of 0.005
 C18, C19, C20, C22, C23, C24, N2, C21, C32
 with sigma of 0.005
 C5A, C6A, O5A, O6A
 with sigma of 0.1
 C1A, C2A, O1A, O2A
 with sigma of 0.1
 C3A, C4A, O3A, O4A
 with sigma of 0.1
 C7A, C8A, O8A, O7A
 with sigma of 0.1
5. Uiso/Uaniso restraints and constraints
F7A \\sim F9A \\sim F8A \\sim O5A \\sim O6A \\sim C5A \\sim C6A: within 2A with
sigma of 0.04 and sigma for terminal atoms of 0.08 within 2A
F1A \\sim F2A \\sim F3A \\sim O1A \\sim O2A \\sim C1A \\sim C2A: within 2A with
sigma of 0.04 and sigma for terminal atoms of 0.08 within 2A
F5A \\sim F6A \\sim F4A \\sim O3A \\sim O4A \\sim C3A \\sim C4A: within 2A with
sigma of 0.04 and sigma for terminal atoms of 0.08 within 2A
F12A \\sim F11A \\sim F10A \\sim O8A \\sim O7A \\sim C7A \\sim C8A: within 2A
with sigma of 0.04 and sigma for terminal atoms of 0.08 within 2A
Uanis(C31) \\sim Ueq: with sigma of 0.01 and sigma for terminal atoms of 0.02
Uanis(C11) = Uanis(C18)
Uanis(C12) = Uanis(C19)
Uanis(C13) = Uanis(C20)
Uanis(C14) = Uanis(C21)
Uanis(N1) = Uanis(N2)
Uanis(C17) = Uanis(C24)
Uanis(C16) = Uanis(C23)
Uanis(C15) = Uanis(C22)
Uanis(O5A) = Uanis(F7A) = Uanis(C6A) = Uanis(F9A) = Uanis(F8A) = Uanis(C5A) =
Uanis(O6A) = Uanis(O1A) = Uanis(F1A) = Uanis(C2A) = Uanis(F2A) = Uanis(F3A) =
Uanis(C1A) = Uanis(O2A)
Uanis(C32) = Uanis(C29) = Uanis(C28) = Uanis(C27) = Uanis(C26) = Uanis(C31) =
Uanis(C25) = Uanis(C30)
6. Rigid body (RIGU) restrains
 All non-hydrogen atoms
 with sigma for 1-2 distances of 0.004 and sigma for 1-3 distances of 0.004
7. Others
 Fixed Sof: H32A(0.333333) H1A(0.333333) H1B(0.333333) H1C(0.333333)
 F7A(0.333333) F9A(0.333333) F8A(0.333333) O5A(0.333333) O6A(0.333333)
 C5A(0.333333) C6A(0.333333) F1A(0.666667) F2A(0.666667) F3A(0.333333)
 O1A(0.666667) O2A(0.666667) C1A(0.666667) C2A(0.666667) F5A(0.666667)
 F6A(0.666667) F4A(0.666667) O3A(0.666667) O4A(0.666667) C3A(0.666667)
 C4A(0.666667) F12A(0.333333) F11A(0.333333) F10A(0.333333) O8A(0.333333)
 O7A(0.333333) C7A(0.333333) C8A(0.333333)
8.a Secondary CH2 refined with riding coordinates:
 C32(H32A,H32B), C25(H25A,H25B)
8.b Aromatic/amide H refined with riding coordinates:
 C10(H10), C7(H7), C22(H22), C23(H23), C24(H24), C21(H21), C15(H15), C16(H16),
 C17(H17), C14(H14), C27(H27), C28(H28), C30(H30), C31(H31)
8.c Fitted hexagon refined as free rotating group:
 C5(C10,C9,C8,C7,C6), C20(C22,C23,C24,N2,C21), C13(C15,C16,C17,N1,C14),
 C26(C27,C28,C29,C30,C31)
8.d Idealised Me refined as rotating group:
 C4(H4A,H4B,H4C), C1(H1A,H1B,H1C)
;
_smtbx_masks_special_details
;
A solvent mask was calculated and 148 electrons were 
found in a volume of 3458\%A^3^ in 1 void per unit cell. 
This is consistent with the presence of 3[C2H3N] per 
Asymmetric Unit which account for 132 electrons 
per unit cell.
;
_smtbx_masks_void_probe_radius 1.2
_smtbx_masks_void_truncation_radius 1.2
_olex2_submission_special_instructions 'No special instructions were received'

loop_
_space_group_symop_operation_xyz
'x, y, z'
'-y, x-y, z'
'-x+y, -x, z'
'y, x, z+1/2'
'x-y, -y, z+1/2'
'-x, -x+y, z+1/2'

loop_
_atom_site_label
_atom_site_type_symbol
_atom_site_fract_x
_atom_site_fract_y
_atom_site_fract_z
_atom_site_U_iso_or_equiv
_atom_site_adp_type
_atom_site_occupancy
_atom_site_site_symmetry_order
_atom_site_calc_flag
_atom_site_refinement_flags_posn
_atom_site_refinement_flags_adp
_atom_site_refinement_flags_occupancy
_atom_site_disorder_assembly
_atom_site_disorder_group
C5 C 0.5961(9) 0.2492(6) 0.5670(9) 0.090(5) Uani 1 1 d DG . . A 1
C10 C 0.5473(6) 0.2058(8) 0.5167(12) 0.102(6) Uani 1 1 d DG . . A 1
H10 H 0.509527 0.205529 0.516020 0.122 Uiso 1 1 calc R U . A 1
C9 C 0.5538(7) 0.1626(5) 0.4676(10) 0.103(6) Uani 1 1 d DG . . A 1
C8 C 0.6091(9) 0.1629(6) 0.4686(10) 0.116(8) Uani 1 1 d DG . . A 1
C7 C 0.6579(7) 0.2064(8) 0.5188(12) 0.092(5) Uani 1 1 d DG . . A 1
H7 H 0.695734 0.206647 0.519531 0.110 Uiso 1 1 calc R U . A 1
C6 C 0.6514(7) 0.2496(5) 0.5680(9) 0.089(5) Uani 1 1 d DG . . A 1
C2 C 0.666667 0.333333 0.663(2) 0.109(8) Uani 1 3 d S T P A 1
C4 C 0.5436(9) 0.2715(11) 0.6966(13) 0.103(5) Uani 1 1 d . . . A 1
H4A H 0.526250 0.227034 0.699863 0.155 Uiso 1 1 calc R U . A 1
H4B H 0.511978 0.280653 0.676866 0.155 Uiso 1 1 calc R U . A 1
H4C H 0.558578 0.289530 0.755664 0.155 Uiso 1 1 calc R U . A 1
C3 C 0.6014(9) 0.3009(11) 0.6244(12) 0.095(4) Uani 1 1 d . . . A 1
C20 C 0.4024(10) 0.0489(11) 0.3189(19) 0.207(8) Uani 1 1 d DG . . A 1
C22 C 0.3489(12) 0.0438(11) 0.3537(19) 0.218(9) Uani 1 1 d DG . . A 1
H22 H 0.351038 0.073087 0.395497 0.262 Uiso 1 1 calc R U . A 1
C23 C 0.2923(10) -0.0043(14) 0.327(2) 0.241(10) Uani 1 1 d DG . . A 1
H23 H 0.255745 -0.007779 0.350877 0.289 Uiso 1 1 calc R U . A 1
C24 C 0.2892(9) -0.0471(12) 0.266(2) 0.262(9) Uani 1 1 d DG . . A 1
H24 H 0.250541 -0.079977 0.247810 0.314 Uiso 1 1 calc R U . A 1
N2 N 0.3427(10) -0.0420(11) 0.2312(18) 0.243(8) Uani 1 1 d DG . . A 1
C21 C 0.3994(9) 0.0060(12) 0.2577(19) 0.221(9) Uani 1 1 d DG . . A 1
H21 H 0.435925 0.009555 0.233982 0.265 Uiso 1 1 calc R U . A 1
C19 C 0.4676(12) 0.0934(9) 0.3736(13) 0.190(9) Uani 1 1 d D . . A 1
C18 C 0.5101(12) 0.1225(10) 0.4092(16) 0.129(5) Uani 1 1 d D . . A 1
C32 C 0.3368(11) -0.0708(15) 0.141(2) 0.242(7) Uani 1 1 d D . . A 1
H32A H 0.302606 -0.113629 0.139080 0.290 Uiso 0.3333 1 calc R U P A 1
H32B H 0.332446 -0.046680 0.092624 0.290 Uiso 1 1 calc R U . A 1
C1 C 0.666667 0.333333 0.7700(19) 0.090(8) Uani 1 3 d S T P A 1
H1A H 0.686317 0.375623 0.791838 0.136 Uiso 0.3333 1 calc R U P A 1
H1B H 0.689306 0.313683 0.791838 0.136 Uiso 0.3333 1 calc R U P A 1
H1C H 0.624377 0.310694 0.791838 0.136 Uiso 0.3333 1 calc R U P A 1
C13 C 0.6486(12) 0.0475(10) 0.3316(17) 0.207(8) Uani 1 1 d DG . . A 1
C15 C 0.6758(11) 0.0178(13) 0.3733(15) 0.218(9) Uani 1 1 d DG . . A 1
H15 H 0.697993 0.033792 0.427223 0.262 Uiso 1 1 calc R U . A 1
C16 C 0.6704(13) -0.0352(13) 0.3363(18) 0.241(10) Uani 1 1 d DG . . A 1
H16 H 0.688986 -0.055453 0.364831 0.289 Uiso 1 1 calc R U . A 1
C17 C 0.6379(14) -0.0586(12) 0.2574(19) 0.262(9) Uani 1 1 d DG . . A 1
H17 H 0.634201 -0.094798 0.232117 0.314 Uiso 1 1 calc R U . A 1
N1 N 0.6107(11) -0.0289(11) 0.2157(15) 0.243(8) Uani 1 1 d DG . . A 1
C14 C 0.6160(11) 0.0241(10) 0.2527(16) 0.221(9) Uani 1 1 d DG . . A 1
H14 H 0.597426 0.044347 0.224186 0.265 Uiso 1 1 calc R U . A 1
C12 C 0.6307(8) 0.0875(10) 0.3806(13) 0.190(9) Uani 1 1 d D . . A 1
C11 C 0.6177(11) 0.1167(11) 0.4164(16) 0.129(5) Uani 1 1 d D . . A 1
C25 C 0.5702(10) -0.0585(9) 0.1359(11) 0.242(7) Uani 1 1 d D . . A 1
H25A H 0.592713 -0.035832 0.081831 0.290 Uiso 1 1 calc R U . A 1
H25B H 0.562856 -0.100768 0.130498 0.290 Uiso 1 1 calc R U . A 1
C26 C 0.5095(8) -0.0613(7) 0.1368(6) 0.242(7) Uani 1 1 d DG . . A 1
C27 C 0.4971(10) -0.0266(7) 0.0771(9) 0.242(7) Uani 1 1 d DG . . A 1
H27 H 0.527289 -0.001056 0.034962 0.290 Uiso 1 1 calc R U . A 1
C28 C 0.4407(11) -0.0293(9) 0.0793(15) 0.242(7) Uani 1 1 d DG . . A 1
H28 H 0.432310 -0.005561 0.038517 0.290 Uiso 1 1 calc R U . A 1
C29 C 0.3966(9) -0.0667(11) 0.1410(18) 0.242(7) Uani 1 1 d DG . . A 1
C30 C 0.4089(9) -0.1014(9) 0.2006(14) 0.242(7) Uani 1 1 d DG . . A 1
H30 H 0.378785 -0.126995 0.242768 0.290 Uiso 1 1 calc R U . A 1
C31 C 0.4653(10) -0.0988(7) 0.1985(8) 0.242(7) Uani 1 1 d DG U . A 1
H31 H 0.473763 -0.122490 0.239214 0.290 Uiso 1 1 calc R U . A 1
F7A F 0.645(3) 0.339(2) 0.397(4) 0.253(7) Uani 0.3333 1 d D U P B -2
F9A F 0.630(3) 0.247(2) 0.392(4) 0.253(7) Uani 0.3333 1 d D U P B -2
F8A F 0.658(3) 0.303(2) 0.273(4) 0.253(7) Uani 0.3333 1 d D U P B -2
O5A O 0.548(4) 0.300(4) 0.274(7) 0.253(7) Uani 0.3333 1 d D U P B -2
O6A O 0.520(3) 0.213(3) 0.356(6) 0.253(7) Uani 0.3333 1 d D U P B -2
C5A C 0.555(2) 0.264(3) 0.322(5) 0.253(7) Uani 0.3333 1 d D U P B -2
C6A C 0.624(2) 0.289(2) 0.346(3) 0.253(7) Uani 0.3333 1 d D U P B -2
F1A F 0.4230(16) 0.2651(14) 0.371(3) 0.253(7) Uani 0.6667 1 d D U P C -1
F2A F 0.4631(16) 0.2091(15) 0.409(3) 0.253(7) Uani 0.6667 1 d D U P C -1
F3A F 0.381(2) 0.174(2) 0.323(3) 0.253(7) Uani 0.3333 1 d D U P C -1
O1A O 0.3934(19) 0.1985(19) 0.554(3) 0.253(7) Uani 0.6667 1 d D U P C -1
O2A O 0.3140(17) 0.164(2) 0.449(3) 0.253(7) Uani 0.6667 1 d D U P C -1
C1A C 0.3686(17) 0.1874(16) 0.478(3) 0.253(7) Uani 0.6667 1 d D U P C -1
C2A C 0.4097(16) 0.2081(15) 0.395(3) 0.253(7) Uani 0.6667 1 d D U P C -1
F5A F 0.636(2) 0.208(2) 0.094(3) 0.328(18) Uani 0.6667 1 d D U P D -1
F6A F 0.5694(17) 0.1715(19) 0.192(3) 0.295(16) Uani 0.6667 1 d D U P D -1
F4A F 0.664(2) 0.2231(18) 0.229(3) 0.295(16) Uani 0.6667 1 d D U P D -1
O3A O 0.5799(19) 0.0750(18) 0.203(2) 0.243(16) Uani 0.6667 1 d D U P D -1
O4A O 0.667(2) 0.105(2) 0.146(4) 0.282(19) Uani 0.6667 1 d D U P D -1
C3A C 0.628(2) 0.1191(17) 0.172(3) 0.283(18) Uani 0.6667 1 d D U P D -1
C4A C 0.6251(17) 0.1788(16) 0.173(3) 0.299(15) Uani 0.6667 1 d D U P D -1
F12A F 0.383(4) 0.136(3) 0.004(4) 0.29(3) Uani 0.3333 1 d D U P E -1
F11A F 0.464(3) 0.215(4) 0.056(4) 0.30(2) Uani 0.3333 1 d D U P E -1
F10A F 0.374(3) 0.202(3) 0.087(4) 0.29(2) Uani 0.3333 1 d D U P E -1
O8A O 0.425(5) 0.226(5) -0.136(4) 0.28(3) Uani 0.3333 1 d D U P E -1
O7A O 0.386(2) 0.266(2) -0.037(4) 0.20(2) Uani 0.3333 1 d D U P E -1
C7A C 0.407(3) 0.233(3) -0.060(3) 0.27(2) Uani 0.3333 1 d D U P E -1
C8A C 0.408(3) 0.196(3) 0.023(3) 0.29(2) Uani 0.3333 1 d D U P E -1

loop_
_atom_site_aniso_label
_atom_site_aniso_U_11
_atom_site_aniso_U_22
_atom_site_aniso_U_33
_atom_site_aniso_U_23
_atom_site_aniso_U_13
_atom_site_aniso_U_12
C5 0.110(11) 0.076(10) 0.087(11) 0.011(8) 0.003(10) 0.049(10)
C10 0.110(12) 0.076(12) 0.111(13) 0.006(9) 0.002(10) 0.041(10)
C9 0.115(11) 0.067(11) 0.113(13) 0.012(9) 0.006(10) 0.035(9)
C8 0.119(11) 0.084(13) 0.136(15) -0.019(12) -0.002(12) 0.042(11)
C7 0.107(12) 0.064(11) 0.093(12) 0.020(8) 0.008(10) 0.034(10)
C6 0.100(11) 0.070(11) 0.087(12) 0.009(10) -0.002(11) 0.035(10)
C2 0.118(11) 0.118(11) 0.090(12) 0.000 0.000 0.059(5)
C4 0.137(13) 0.087(13) 0.111(11) 0.007(13) 0.010(9) 0.074(13)
C3 0.113(10) 0.088(11) 0.087(9) 0.003(9) -0.009(7) 0.053(10)
C20 0.179(13) 0.181(13) 0.265(16) -0.113(12) -0.030(11) 0.093(11)
C22 0.187(13) 0.211(16) 0.271(18) -0.098(14) -0.021(12) 0.110(13)
C23 0.199(15) 0.218(18) 0.32(2) -0.115(15) -0.032(14) 0.119(14)
C24 0.239(17) 0.253(18) 0.317(17) -0.133(14) -0.048(13) 0.141(15)
N2 0.227(14) 0.204(14) 0.303(14) -0.144(12) -0.057(11) 0.112(12)
C21 0.202(15) 0.200(15) 0.269(16) -0.120(13) -0.035(12) 0.107(13)
C19 0.160(11) 0.179(15) 0.231(17) -0.086(14) -0.024(11) 0.085(11)
C18 0.138(10) 0.093(8) 0.140(10) -0.011(7) 0.007(9) 0.045(8)
C32 0.249(12) 0.189(9) 0.283(10) -0.147(8) -0.060(9) 0.106(9)
C1 0.093(12) 0.093(12) 0.085(12) 0.000 0.000 0.047(6)
C13 0.179(13) 0.181(13) 0.265(16) -0.113(12) -0.030(11) 0.093(11)
C15 0.187(13) 0.211(16) 0.271(18) -0.098(14) -0.021(12) 0.110(13)
C16 0.199(15) 0.218(18) 0.32(2) -0.115(15) -0.032(14) 0.119(14)
C17 0.239(17) 0.253(18) 0.317(17) -0.133(14) -0.048(13) 0.141(15)
N1 0.227(14) 0.204(14) 0.303(14) -0.144(12) -0.057(11) 0.112(12)
C14 0.202(15) 0.200(15) 0.269(16) -0.120(13) -0.035(12) 0.107(13)
C12 0.160(11) 0.179(15) 0.231(17) -0.086(14) -0.024(11) 0.085(11)
C11 0.138(10) 0.093(8) 0.140(10) -0.011(7) 0.007(9) 0.045(8)
C25 0.249(12) 0.189(9) 0.283(10) -0.147(8) -0.060(9) 0.106(9)
C26 0.249(12) 0.189(9) 0.283(10) -0.147(8) -0.060(9) 0.106(9)
C27 0.249(12) 0.189(9) 0.283(10) -0.147(8) -0.060(9) 0.106(9)
C28 0.249(12) 0.189(9) 0.283(10) -0.147(8) -0.060(9) 0.106(9)
C29 0.249(12) 0.189(9) 0.283(10) -0.147(8) -0.060(9) 0.106(9)
C30 0.249(12) 0.189(9) 0.283(10) -0.147(8) -0.060(9) 0.106(9)
C31 0.249(12) 0.189(9) 0.283(10) -0.147(8) -0.060(9) 0.106(9)
F7A 0.236(13) 0.207(12) 0.329(15) -0.013(12) -0.039(14) 0.121(12)
F9A 0.236(13) 0.207(12) 0.329(15) -0.013(12) -0.039(14) 0.121(12)
F8A 0.236(13) 0.207(12) 0.329(15) -0.013(12) -0.039(14) 0.121(12)
O5A 0.236(13) 0.207(12) 0.329(15) -0.013(12) -0.039(14) 0.121(12)
O6A 0.236(13) 0.207(12) 0.329(15) -0.013(12) -0.039(14) 0.121(12)
C5A 0.236(13) 0.207(12) 0.329(15) -0.013(12) -0.039(14) 0.121(12)
C6A 0.236(13) 0.207(12) 0.329(15) -0.013(12) -0.039(14) 0.121(12)
F1A 0.236(13) 0.207(12) 0.329(15) -0.013(12) -0.039(14) 0.121(12)
F2A 0.236(13) 0.207(12) 0.329(15) -0.013(12) -0.039(14) 0.121(12)
F3A 0.236(13) 0.207(12) 0.329(15) -0.013(12) -0.039(14) 0.121(12)
O1A 0.236(13) 0.207(12) 0.329(15) -0.013(12) -0.039(14) 0.121(12)
O2A 0.236(13) 0.207(12) 0.329(15) -0.013(12) -0.039(14) 0.121(12)
C1A 0.236(13) 0.207(12) 0.329(15) -0.013(12) -0.039(14) 0.121(12)
C2A 0.236(13) 0.207(12) 0.329(15) -0.013(12) -0.039(14) 0.121(12)
F5A 0.27(3) 0.33(4) 0.31(3) 0.01(2) 0.04(2) 0.09(3)
F6A 0.31(3) 0.26(3) 0.29(3) 0.02(2) 0.08(2) 0.12(2)
F4A 0.31(3) 0.27(3) 0.29(3) 0.01(2) 0.06(3) 0.14(3)
O3A 0.29(3) 0.26(3) 0.13(2) -0.06(2) 0.00(2) 0.10(2)
O4A 0.31(4) 0.24(3) 0.27(4) 0.03(3) 0.08(3) 0.11(3)
C3A 0.29(3) 0.27(3) 0.25(4) -0.02(2) 0.04(3) 0.12(2)
C4A 0.30(3) 0.27(3) 0.29(3) -0.01(2) 0.06(2) 0.12(2)
F12A 0.31(5) 0.27(4) 0.26(5) -0.06(3) 0.04(4) 0.12(4)
F11A 0.34(5) 0.25(4) 0.25(4) -0.03(4) 0.05(3) 0.11(4)
F10A 0.33(5) 0.25(4) 0.22(4) -0.04(3) 0.05(3) 0.11(4)
O8A 0.28(7) 0.33(7) 0.22(4) -0.04(4) 0.07(4) 0.15(6)
O7A 0.11(3) 0.15(4) 0.21(4) -0.05(3) 0.06(3) -0.03(3)
C7A 0.29(5) 0.27(4) 0.22(4) -0.04(3) 0.07(3) 0.12(4)
C8A 0.33(5) 0.27(4) 0.23(4) -0.04(3) 0.06(3) 0.12(4)

loop_
_atom_type_symbol
_atom_type_description
_atom_type_scat_dispersion_real
_atom_type_scat_dispersion_imag
_atom_type_scat_source
C C 0.0033 0.0016 'International Tables Vol C Tables 4.2.6.8 and 6.1.1.4'
H H 0.0000 0.0000 'International Tables Vol C Tables 4.2.6.8 and 6.1.1.4'
F F 0.0171 0.0103 'International Tables Vol C Tables 4.2.6.8 and 6.1.1.4'
N N 0.0061 0.0033 'International Tables Vol C Tables 4.2.6.8 and 6.1.1.4'
O O 0.0106 0.0060 'International Tables Vol C Tables 4.2.6.8 and 6.1.1.4'

loop_
_exptl_crystal_face_index_h
_exptl_crystal_face_index_k
_exptl_crystal_face_index_l
_exptl_crystal_face_perp_dist
-1.00 0.00 0.00 0.1140
-1.00 0.00 -1.00 0.2310
-1.00 -1.00 0.00 0.1320
-1.00 0.00 1.00 0.1750
-1.00 1.00 0.00 0.1110
0.00 0.00 1.00 0.1370
0.00 0.00 -1.00 0.2260
0.00 -1.00 -1.00 0.2530
0.00 -1.00 0.00 0.1300
0.00 1.00 0.00 0.0900
1.00 0.00 0.00 0.0870
1.00 1.00 0.00 0.0820
1.00 0.00 -1.00 0.2150
1.00 -1.00 0.00 0.0710

loop_
_geom_angle_atom_site_label_1
_geom_angle_atom_site_label_2
_geom_angle_atom_site_label_3
_geom_angle
_geom_angle_site_symmetry_1
_geom_angle_site_symmetry_3
_geom_angle_publ_flag
C10 C5 C6 120.0 . . ?
C10 C5 C3 130.5(15) . . ?
C6 C5 C3 109.5(15) . . ?
C5 C10 H10 120.0 . . ?
C5 C10 C9 120.0 . . ?
C9 C10 H10 120.0 . . ?
C10 C9 C8 120.0 . . ?
C18 C9 C10 123.3(17) . . ?
C18 C9 C8 116.4(17) . . ?
C9 C8 C11 121.4(17) . . ?
C7 C8 C9 120.0 . . ?
C7 C8 C11 118.6(17) . . ?
C8 C7 H7 120.0 . . ?
C6 C7 C8 120.0 . . ?
C6 C7 H7 120.0 . . ?
C5 C6 C3 112.5(15) . 2_655 ?
C7 C6 C5 120.0 . . ?
C7 C6 C3 127.5(15) . 2_655 ?
C3 C2 C3 106.9(14) 2_655 3_665 ?
C3 C2 C3 106.9(14) 2_655 . ?
C3 C2 C3 106.9(14) . 3_665 ?
C3 C2 C1 112.0(13) 3_665 . ?
C3 C2 C1 112.0(13) 2_655 . ?
C3 C2 C1 112.0(13) . . ?
H4A C4 H4B 109.5 . . ?
H4A C4 H4C 109.5 . . ?
H4B C4 H4C 109.5 . . ?
C3 C4 H4A 109.5 . . ?
C3 C4 H4B 109.5 . . ?
C3 C4 H4C 109.5 . . ?
C5 C3 C2 106.3(17) . . ?
C5 C3 C4 107.9(16) . . ?
C6 C3 C5 110.6(19) 3_665 . ?
C6 C3 C2 104.9(19) 3_665 . ?
C6 C3 C4 109.7(18) 3_665 . ?
C2 C3 C4 117.4(16) . . ?
C22 C20 C21 120.0 . . ?
C22 C20 C19 117.5(11) . . ?
C21 C20 C19 120.0(12) . . ?
C20 C22 H22 120.0 . . ?
C20 C22 C23 120.0 . . ?
C23 C22 H22 120.0 . . ?
C22 C23 H23 120.0 . . ?
C24 C23 C22 120.0 . . ?
C24 C23 H23 120.0 . . ?
C23 C24 H24 120.0 . . ?
C23 C24 N2 120.0 . . ?
N2 C24 H24 120.0 . . ?
C24 N2 C21 120.0 . . ?
C24 N2 C32 115.6(13) . . ?
C21 N2 C32 119.2(14) . . ?
C20 C21 H21 120.0 . . ?
N2 C21 C20 120.0 . . ?
N2 C21 H21 120.0 . . ?
C18 C19 C20 180.0(19) . . ?
C19 C18 C9 164.7(18) . . ?
N2 C32 H32A 112.4 . . ?
N2 C32 H32B 112.4 . . ?
H32A C32 H32B 109.9 . . ?
C29 C32 N2 96.9(16) . . ?
C29 C32 H32A 112.4 . . ?
C29 C32 H32B 112.4 . . ?
C2 C1 H1A 109.5 . . ?
C2 C1 H1B 109.5 . . ?
C2 C1 H1C 109.5 . . ?
H1A C1 H1B 109.5 . . ?
H1A C1 H1C 109.5 . . ?
H1B C1 H1C 109.5 . . ?
C15 C13 C14 120.0 . . ?
C15 C13 C12 122.7(14) . . ?
C14 C13 C12 113.1(13) . . ?
C13 C15 H15 120.0 . . ?
C13 C15 C16 120.0 . . ?
C16 C15 H15 120.0 . . ?
C15 C16 H16 120.0 . . ?
C17 C16 C15 120.0 . . ?
C17 C16 H16 120.0 . . ?
C16 C17 H17 120.0 . . ?
C16 C17 N1 120.0 . . ?
N1 C17 H17 120.0 . . ?
C17 N1 C25 119.1(13) . . ?
C14 N1 C17 120.0 . . ?
C14 N1 C25 120.6(13) . . ?
C13 C14 H14 120.0 . . ?
N1 C14 C13 120.0 . . ?
N1 C14 H14 120.0 . . ?
C11 C12 C13 180.0(4) . . ?
C12 C11 C8 171.9(18) . . ?
N1 C25 H25A 108.2 . . ?
N1 C25 H25B 108.2 . . ?
H25A C25 H25B 107.4 . . ?
C26 C25 N1 116.2(13) . . ?
C26 C25 H25A 108.2 . . ?
C26 C25 H25B 108.2 . . ?
C27 C26 C25 120.6(11) . . ?
C27 C26 C31 120.0 . . ?
C31 C26 C25 119.4(11) . . ?
C26 C27 H27 120.0 . . ?
C28 C27 C26 120.0 . . ?
C28 C27 H27 120.0 . . ?
C27 C28 H28 120.0 . . ?
C27 C28 C29 120.0 . . ?
C29 C28 H28 120.0 . . ?
C28 C29 C32 119.9(15) . . ?
C28 C29 C30 120.0 . . ?
C30 C29 C32 120.1(15) . . ?
C29 C30 H30 120.0 . . ?
C31 C30 C29 120.0 . . ?
C31 C30 H30 120.0 . . ?
C26 C31 H31 120.0 . . ?
C30 C31 C26 120.0 . . ?
C30 C31 H31 120.0 . . ?
O5A C5A O6A 134(5) . . ?
O5A C5A C6A 113(4) . . ?
O6A C5A C6A 113(4) . . ?
F7A C6A F8A 108(3) . . ?
F7A C6A C5A 111(3) . . ?
F9A C6A F7A 107(3) . . ?
F9A C6A F8A 109(3) . . ?
F9A C6A C5A 111(3) . . ?
F8A C6A C5A 110(3) . . ?
O1A C1A C2A 119(3) . . ?
O2A C1A O1A 135(4) . . ?
O2A C1A C2A 106(3) . . ?
F1A C2A C1A 110(2) . . ?
F2A C2A F1A 108(2) . . ?
F2A C2A C1A 112(2) . . ?
F3A C2A F1A 104(3) . . ?
F3A C2A F2A 110(3) . . ?
F3A C2A C1A 112(3) . . ?
O3A C3A C4A 111(3) . . ?
O4A C3A O3A 114(3) . . ?
O4A C3A C4A 135(3) . . ?
F5A C4A F6A 100(3) . . ?
F5A C4A F4A 103(3) . . ?
F5A C4A C3A 116(3) . . ?
F6A C4A C3A 115(2) . . ?
F4A C4A F6A 105(3) . . ?
F4A C4A C3A 116(2) . . ?
O8A C7A C8A 122(4) . . ?
O7A C7A O8A 129(4) . . ?
O7A C7A C8A 109(3) . . ?
F12A C8A F10A 107(3) . . ?
F12A C8A C7A 111(3) . . ?
F11A C8A F12A 108(3) . . ?
F11A C8A F10A 108(3) . . ?
F11A C8A C7A 114(3) . . ?
F10A C8A C7A 108(3) . . ?

loop_
_geom_bond_atom_site_label_1
_geom_bond_atom_site_label_2
_geom_bond_distance
_geom_bond_site_symmetry_2
_geom_bond_publ_flag
C5 C10 1.3900 . ?
C5 C6 1.3900 . ?
C5 C3 1.51(2) . ?
C10 H10 0.9500 . ?
C10 C9 1.3900 . ?
C9 C8 1.3900 . ?
C9 C18 1.37(3) . ?
C8 C7 1.3900 . ?
C8 C11 1.50(3) . ?
C7 H7 0.9500 . ?
C7 C6 1.3900 . ?
C6 C3 1.50(3) 2_655 ?
C2 C3 1.54(2) 3_665 ?
C2 C3 1.54(2) 2_655 ?
C2 C3 1.54(2) . ?
C2 C1 1.61(5) . ?
C4 H4A 0.9800 . ?
C4 H4B 0.9800 . ?
C4 H4C 0.9800 . ?
C4 C3 1.66(3) . ?
C20 C22 1.3900 . ?
C20 C21 1.3900 . ?
C20 C19 1.67(3) . ?
C22 H22 0.9500 . ?
C22 C23 1.3900 . ?
C23 H23 0.9500 . ?
C23 C24 1.3900 . ?
C24 H24 0.9500 . ?
C24 N2 1.3900 . ?
N2 C21 1.3900 . ?
N2 C32 1.500(18) . ?
C21 H21 0.9500 . ?
C19 C18 1.09(2) . ?
C32 H32A 0.9900 . ?
C32 H32B 0.9900 . ?
C32 C29 1.460(17) . ?
C1 H1A 0.9800 . ?
C1 H1B 0.9800 . ?
C1 H1C 0.9800 . ?
C13 C15 1.3900 . ?
C13 C14 1.3900 . ?
C13 C12 1.49(3) . ?
C15 H15 0.9500 . ?
C15 C16 1.3900 . ?
C16 H16 0.9500 . ?
C16 C17 1.3900 . ?
C17 H17 0.9500 . ?
C17 N1 1.3900 . ?
N1 C14 1.3900 . ?
N1 C25 1.505(15) . ?
C14 H14 0.9500 . ?
C12 C11 1.09(2) . ?
C25 H25A 0.9900 . ?
C25 H25B 0.9900 . ?
C25 C26 1.496(17) . ?
C26 C27 1.3900 . ?
C26 C31 1.3900 . ?
C27 H27 0.9500 . ?
C27 C28 1.3900 . ?
C28 H28 0.9500 . ?
C28 C29 1.3900 . ?
C29 C30 1.3900 . ?
C30 H30 0.9500 . ?
C30 C31 1.3900 . ?
C31 H31 0.9500 . ?
F7A C6A 1.331(19) . ?
F9A C6A 1.326(19) . ?
F8A C6A 1.332(19) . ?
O5A C5A 1.24(2) . ?
O6A C5A 1.24(2) . ?
C5A C6A 1.56(3) . ?
F1A C2A 1.352(19) . ?
F2A C2A 1.350(19) . ?
F3A C2A 1.331(19) . ?
O1A C1A 1.27(2) . ?
O2A C1A 1.27(2) . ?
C1A C2A 1.54(3) . ?
F5A C4A 1.345(19) . ?
F6A C4A 1.352(19) . ?
F4A C4A 1.349(19) . ?
O3A C3A 1.26(2) . ?
O4A C3A 1.26(2) . ?
C3A C4A 1.54(2) . ?
F12A C8A 1.341(19) . ?
F11A C8A 1.335(19) . ?
F10A C8A 1.345(19) . ?
O8A C7A 1.26(2) . ?
O7A C7A 1.26(2) . ?
C7A C8A 1.55(3) . ?

loop_
_geom_torsion_atom_site_label_1
_geom_torsion_atom_site_label_2
_geom_torsion_atom_site_label_3
_geom_torsion_atom_site_label_4
_geom_torsion
_geom_torsion_site_symmetry_1
_geom_torsion_site_symmetry_2
_geom_torsion_site_symmetry_3
_geom_torsion_site_symmetry_4
_geom_torsion_publ_flag
C5 C10 C9 C8 0.0 . . . . ?
C5 C10 C9 C18 -172.9(16) . . . . ?
C10 C5 C6 C7 0.0 . . . . ?
C10 C5 C6 C3 178.9(13) . . . 2_655 ?
C10 C5 C3 C6 -66.6(19) . . . 3_665 ?
C10 C5 C3 C2 -179.9(13) . . . . ?
C10 C5 C3 C4 53.4(18) . . . . ?
C10 C9 C8 C7 0.0 . . . . ?
C10 C9 C8 C11 179.8(16) . . . . ?
C10 C9 C18 C19 -21(7) . . . . ?
C9 C8 C7 C6 0.0 . . . . ?
C8 C9 C18 C19 166(6) . . . . ?
C8 C7 C6 C5 0.0 . . . . ?
C8 C7 C6 C3 -178.7(15) . . . 2_655 ?
C6 C5 C10 C9 0.0 . . . . ?
C6 C5 C3 C6 112.6(15) . . . 3_665 ?
C6 C5 C3 C2 -0.7(19) . . . . ?
C6 C5 C3 C4 -127.4(13) . . . . ?
C3 C5 C10 C9 179.1(15) . . . . ?
C3 C5 C6 C7 -179.3(12) . . . . ?
C3 C5 C6 C3 -0.3(16) . . . 2_655 ?
C3 C2 C3 C5 1(2) 2_655 . . . ?
C3 C2 C3 C5 115.6(11) 3_665 . . . ?
C3 C2 C3 C6 -115.7(15) 2_655 . . 3_665 ?
C3 C2 C3 C6 -2(2) 3_665 . . 3_665 ?
C3 C2 C3 C4 122(3) 2_655 . . . ?
C3 C2 C3 C4 -124(3) 3_665 . . . ?
C20 C22 C23 C24 0.0 . . . . ?
C22 C20 C21 N2 0.0 . . . . ?
C22 C23 C24 N2 0.0 . . . . ?
C23 C24 N2 C21 0.0 . . . . ?
C23 C24 N2 C32 -154(3) . . . . ?
C24 N2 C21 C20 0.0 . . . . ?
C24 N2 C32 C29 -168.4(18) . . . . ?
N2 C32 C29 C28 -114.5(18) . . . . ?
N2 C32 C29 C30 67(2) . . . . ?
C21 C20 C22 C23 0.0 . . . . ?
C21 N2 C32 C29 37(3) . . . . ?
C19 C20 C22 C23 -162(2) . . . . ?
C19 C20 C21 N2 162(2) . . . . ?
C18 C9 C8 C7 173.4(15) . . . . ?
C18 C9 C8 C11 -7(2) . . . . ?
C32 N2 C21 C20 154(3) . . . . ?
C32 C29 C30 C31 178.3(17) . . . . ?
C1 C2 C3 C5 -121.5(10) . . . . ?
C1 C2 C3 C6 121.3(14) . . . 3_665 ?
C1 C2 C3 C4 -1(2) . . . . ?
C13 C15 C16 C17 0.0 . . . . ?
C15 C13 C14 N1 0.0 . . . . ?
C15 C16 C17 N1 0.0 . . . . ?
C16 C17 N1 C14 0.0 . . . . ?
C16 C17 N1 C25 -174(2) . . . . ?
C17 N1 C14 C13 0.0 . . . . ?
C17 N1 C25 C26 131.9(16) . . . . ?
N1 C25 C26 C27 111.5(18) . . . . ?
N1 C25 C26 C31 -67.8(18) . . . . ?
C14 C13 C15 C16 0.0 . . . . ?
C14 N1 C25 C26 -42(3) . . . . ?
C12 C13 C15 C16 155.3(19) . . . . ?
C12 C13 C14 N1 -157.5(18) . . . . ?
C11 C8 C7 C6 -179.8(16) . . . . ?
C25 N1 C14 C13 174(2) . . . . ?
C25 C26 C27 C28 -179.4(6) . . . . ?
C25 C26 C31 C30 179.4(6) . . . . ?
C26 C27 C28 C29 0.0 . . . . ?
C27 C26 C31 C30 0.0 . . . . ?
C27 C28 C29 C32 -178.3(17) . . . . ?
C27 C28 C29 C30 0.0 . . . . ?
C28 C29 C30 C31 0.0 . . . . ?
C29 C30 C31 C26 0.0 . . . . ?
C31 C26 C27 C28 0.0 . . . . ?
O5A C5A C6A F7A 66(5) . . . . ?
O5A C5A C6A F9A -175(5) . . . . ?
O5A C5A C6A F8A -54(5) . . . . ?
O6A C5A C6A F7A -114(5) . . . . ?
O6A C5A C6A F9A 5(5) . . . . ?
O6A C5A C6A F8A 126(5) . . . . ?
O1A C1A C2A F1A -91(3) . . . . ?
O1A C1A C2A F2A 30(4) . . . . ?
O1A C1A C2A F3A 154(4) . . . . ?
O2A C1A C2A F1A 86(3) . . . . ?
O2A C1A C2A F2A -154(3) . . . . ?
O2A C1A C2A F3A -29(3) . . . . ?
O3A C3A C4A F5A -127(4) . . . . ?
O3A C3A C4A F6A -11(4) . . . . ?
O3A C3A C4A F4A 112(4) . . . . ?
O4A C3A C4A F5A 53(5) . . . . ?
O4A C3A C4A F6A 169(4) . . . . ?
O4A C3A C4A F4A -68(5) . . . . ?
O8A C7A C8A F12A -48(5) . . . . ?
O8A C7A C8A F11A 74(5) . . . . ?
O8A C7A C8A F10A -166(5) . . . . ?
O7A C7A C8A F12A 130(5) . . . . ?
O7A C7A C8A F11A -107(5) . . . . ?
O7A C7A C8A F10A 13(5) . . . . ?

loop_
_twin_individual_id
_twin_individual_mass_fraction_refined
1 0.539(18)
2 0.461(18)

loop_
_smtbx_masks_void_nr
_smtbx_masks_void_average_x
_smtbx_masks_void_average_y
_smtbx_masks_void_average_z
_smtbx_masks_void_volume
_smtbx_masks_void_count_electrons
_smtbx_masks_void_content
1 -0.599 -0.585 -0.549 3458.4 147.6 '6 Acetonitrile'
